data_1502094
loop_
_publ_author_name
'Zhang, Line'
'Ang, Gim Yean'
'Chiba, Shunsuke'

_publ_contact_author
;
Dr Shunsuke Chiba
Division of Chemistry and Biological Chemistry
School of Physical and Mathematical Sciences
Nanyang Technological University
21 Nanyang Link
Singapore 637371
Singapore
;
_publ_section_title
;
 Copper-catalyzed benzylic C-H oxygenation under an oxygen atmosphere via
 N-H imines as an intramolecular directing group.
;
_journal_issue 7
_journal_name_full 'Organic letters'
_journal_page_first 1622
_journal_page_last 1625
_journal_paper_doi 10.1021/ol200425c
_journal_volume 13
_journal_year 2011
_chemical_formula_moiety 'C28 H25 N O2 S'
_chemical_formula_sum 'C28 H25 N O2 S'
_chemical_formula_weight 439.55
_chemical_name_systematic
; 
 ? 
;
_space_group_IT_number 14
_symmetry_cell_setting monoclinic
_symmetry_space_group_name_Hall '-P 2yn'
_symmetry_space_group_name_H-M 'P 1 21/n 1'
_atom_sites_solution_hydrogens geom
_atom_sites_solution_primary direct
_atom_sites_solution_secondary difmap
_audit_creation_method SHELXL-97
_cell_angle_alpha 90.00
_cell_angle_beta 92.463(2)
_cell_angle_gamma 90.00
_cell_formula_units_Z 4
_cell_length_a 9.3002(4)
_cell_length_b 12.6601(5)
_cell_length_c 18.6031(9)
_cell_measurement_reflns_used 2660
_cell_measurement_temperature 103(2)
_cell_measurement_theta_max 24.60
_cell_measurement_theta_min 2.41
_cell_volume 2188.33(17)
_computing_cell_refinement 'Bruker SAINT'
_computing_data_collection 'Bruker APEX2'
_computing_data_reduction 'Bruker SAINT'
_computing_molecular_graphics 'Bruker SHELXTL'
_computing_publication_material 'Bruker SHELXTL'
_computing_structure_refinement 'SHELXL-97 (Sheldrick, 2008)'
_computing_structure_solution 'SHELXS-97 (Sheldrick, 2008)'
_diffrn_ambient_temperature 103(2)
_diffrn_measured_fraction_theta_full 0.997
_diffrn_measured_fraction_theta_max 0.997
_diffrn_measurement_device_type 'Bruker APEX-II CCD'
_diffrn_measurement_method '\f and \w scans'
_diffrn_radiation_monochromator graphite
_diffrn_radiation_source 'fine-focus sealed tube'
_diffrn_radiation_type MoK\a
_diffrn_radiation_wavelength 0.71073
_diffrn_reflns_av_R_equivalents 0.0651
_diffrn_reflns_av_sigmaI/netI 0.0658
_diffrn_reflns_limit_h_max 12
_diffrn_reflns_limit_h_min -12
_diffrn_reflns_limit_k_max 16
_diffrn_reflns_limit_k_min -16
_diffrn_reflns_limit_l_max 24
_diffrn_reflns_limit_l_min -24
_diffrn_reflns_number 23740
_diffrn_reflns_theta_full 27.67
_diffrn_reflns_theta_max 27.67
_diffrn_reflns_theta_min 1.95
_exptl_absorpt_coefficient_mu 0.174
_exptl_absorpt_correction_T_max 0.9828
_exptl_absorpt_correction_T_min 0.9593
_exptl_absorpt_correction_type multi-scan
_exptl_absorpt_process_details sadabs
_exptl_crystal_colour colourless
_exptl_crystal_density_diffrn 1.334
_exptl_crystal_density_method 'not measured'
_exptl_crystal_description block
_exptl_crystal_F_000 928
_exptl_crystal_size_max 0.24
_exptl_crystal_size_mid 0.10
_exptl_crystal_size_min 0.10
_refine_diff_density_max 1.300
_refine_diff_density_min -0.763
_refine_diff_density_rms 0.182
_refine_ls_extinction_method none
_refine_ls_goodness_of_fit_ref 1.082
_refine_ls_hydrogen_treatment constr
_refine_ls_matrix_type full
_refine_ls_number_parameters 291
_refine_ls_number_reflns 5114
_refine_ls_number_restraints 0
_refine_ls_restrained_S_all 1.082
_refine_ls_R_factor_all 0.0949
_refine_ls_R_factor_gt 0.0585
_refine_ls_shift/su_max 0.000
_refine_ls_shift/su_mean 0.000
_refine_ls_structure_factor_coef Fsqd
_refine_ls_weighting_details 'calc w=1/[\s^2^(Fo^2^)+(0.1028P)^2^+1.0136P] where P=(Fo^2^+2Fc^2^)/3'
_refine_ls_weighting_scheme calc
_refine_ls_wR_factor_gt 0.1609
_refine_ls_wR_factor_ref 0.1952
_reflns_number_gt 3610
_reflns_number_total 5114
_reflns_threshold_expression >2sigma(I)
_cod_data_source_file ol200425c_si_003.cif
_cod_data_source_block 8aa-Ts
_cod_depositor_comments
;
The following automatic conversions were performed:

'_symmetry_cell_setting' value 'Monoclinic' changed to 'monoclinic'
according to /home/saulius/struct/CIF-dictionaries/cif_core.dic
dictionary named 'cif_core.dic' version 2.4.1 from 2010-06-29.

Automatic conversion script
Id: cif_fix_values 1715 2011-07-08 13:25:40Z adriana 
;
_cod_original_sg_symbol_H-M P2(1)/n
_cod_database_code 1502094

loop_
_symmetry_equiv_pos_as_xyz
'x, y, z'
'-x+1/2, y+1/2, -z+1/2'
'-x, -y, -z'
'x-1/2, -y-1/2, z-1/2'

loop_
_atom_site_label
_atom_site_type_symbol
_atom_site_fract_x
_atom_site_fract_y
_atom_site_fract_z
_atom_site_U_iso_or_equiv
_atom_site_adp_type
_atom_site_occupancy
_atom_site_symmetry_multiplicity
_atom_site_calc_flag
_atom_site_refinement_flags
C1 C -0.0497(3) 0.6361(2) 0.51193(15) 0.0244(6) Uani 1 1 d .
H1 H -0.0939 0.5687 0.5152 0.029 Uiso 1 1 calc R
C2 C -0.0763(4) 0.6994(3) 0.45212(17) 0.0357(8) Uani 1 1 d .
H2 H -0.1388 0.6750 0.4139 0.043 Uiso 1 1 calc R
C3 C -0.0120(4) 0.7986(3) 0.44754(19) 0.0417(9) Uani 1 1 d .
H3 H -0.0315 0.8413 0.4063 0.050 Uiso 1 1 calc R
C4 C 0.0799(4) 0.8354(3) 0.50250(18) 0.0351(8) Uani 1 1 d .
H4 H 0.1237 0.9030 0.4995 0.042 Uiso 1 1 calc R
C5 C 0.1066(3) 0.7713(2) 0.56199(16) 0.0236(6) Uani 1 1 d .
C6 C 0.0427(3) 0.6728(2) 0.56709(15) 0.0201(6) Uani 1 1 d .
C7 C 0.0857(3) 0.6171(2) 0.63615(15) 0.0176(6) Uani 1 1 d .
H7 H 0.1398 0.5514 0.6245 0.021 Uiso 1 1 calc R
C8 C -0.0406(3) 0.5874(2) 0.68085(14) 0.0182(6) Uani 1 1 d .
C9 C -0.1539(3) 0.6573(2) 0.69100(15) 0.0213(6) Uani 1 1 d .
H9 H -0.1533 0.7252 0.6693 0.026 Uiso 1 1 calc R
C10 C -0.2675(3) 0.6279(2) 0.73279(16) 0.0249(7) Uani 1 1 d .
H10 H -0.3439 0.6761 0.7398 0.030 Uiso 1 1 calc R
C11 C -0.2703(3) 0.5277(3) 0.76477(16) 0.0267(7) Uani 1 1 d .
C12 C -0.3872(4) 0.4959(3) 0.81336(19) 0.0392(8) Uani 1 1 d .
H12A H -0.4028 0.4195 0.8098 0.059 Uiso 1 1 calc R
H12B H -0.4764 0.5329 0.7989 0.059 Uiso 1 1 calc R
H12C H -0.3590 0.5145 0.8631 0.059 Uiso 1 1 calc R
C13 C -0.1604(3) 0.4579(2) 0.75252(16) 0.0261(7) Uani 1 1 d .
H13 H -0.1628 0.3890 0.7727 0.031 Uiso 1 1 calc R
C14 C -0.0466(3) 0.4869(2) 0.71124(15) 0.0229(6) Uani 1 1 d .
H14 H 0.0284 0.4377 0.7035 0.027 Uiso 1 1 calc R
C15 C 0.2065(3) 0.7940(2) 0.62646(15) 0.0196(6) Uani 1 1 d .
H15 H 0.1715 0.8566 0.6534 0.024 Uiso 1 1 calc R
C16 C 0.3595(3) 0.8129(2) 0.60343(14) 0.0193(6) Uani 1 1 d .
C17 C 0.4112(3) 0.9153(2) 0.59915(16) 0.0258(7) Uani 1 1 d .
H17 H 0.3541 0.9730 0.6138 0.031 Uiso 1 1 calc R
C18 C 0.5481(4) 0.9331(2) 0.57318(17) 0.0318(8) Uani 1 1 d .
H18 H 0.5829 1.0034 0.5697 0.038 Uiso 1 1 calc R
C19 C 0.6329(4) 0.8506(3) 0.55258(16) 0.0290(7) Uani 1 1 d .
H19 H 0.7257 0.8634 0.5350 0.035 Uiso 1 1 calc R
C20 C 0.5804(3) 0.7478(2) 0.55785(16) 0.0281(7) Uani 1 1 d .
H20 H 0.6382 0.6901 0.5439 0.034 Uiso 1 1 calc R
C21 C 0.4459(3) 0.7292(2) 0.58303(16) 0.0243(7) Uani 1 1 d .
H21 H 0.4117 0.6587 0.5866 0.029 Uiso 1 1 calc R
C22 C 0.1263(3) 0.7585(2) 0.80569(14) 0.0173(6) Uani 1 1 d .
C23 C 0.1345(3) 0.8681(2) 0.80949(15) 0.0189(6) Uani 1 1 d .
H23 H 0.2058 0.9053 0.7846 0.023 Uiso 1 1 calc R
C24 C 0.0369(3) 0.9224(2) 0.85015(16) 0.0222(6) Uani 1 1 d .
H24 H 0.0415 0.9973 0.8524 0.027 Uiso 1 1 calc R
C25 C -0.0675(3) 0.8695(2) 0.88775(15) 0.0214(6) Uani 1 1 d .
C26 C -0.1736(4) 0.9303(2) 0.93082(17) 0.0290(7) Uani 1 1 d .
H26A H -0.1237 0.9609 0.9734 0.044 Uiso 1 1 calc R
H26B H -0.2494 0.8825 0.9460 0.044 Uiso 1 1 calc R
H26C H -0.2165 0.9869 0.9011 0.044 Uiso 1 1 calc R
C27 C -0.0729(3) 0.7594(2) 0.88341(15) 0.0229(6) Uani 1 1 d .
H27 H -0.1435 0.7220 0.9087 0.028 Uiso 1 1 calc R
C28 C 0.0231(3) 0.7040(2) 0.84280(14) 0.0195(6) Uani 1 1 d .
H28 H 0.0185 0.6292 0.8403 0.023 Uiso 1 1 calc R
N1 N 0.1893(3) 0.69598(17) 0.66951(12) 0.0187(5) Uani 1 1 d .
O1 O 0.3809(2) 0.74862(15) 0.75727(10) 0.0206(4) Uani 1 1 d .
O2 O 0.2484(2) 0.58039(14) 0.77275(10) 0.0201(4) Uani 1 1 d .
S1 S 0.24891(7) 0.69003(5) 0.75276(3) 0.01638(19) Uani 1 1 d .

loop_
_atom_site_aniso_label
_atom_site_aniso_U_11
_atom_site_aniso_U_22
_atom_site_aniso_U_33
_atom_site_aniso_U_23
_atom_site_aniso_U_13
_atom_site_aniso_U_12
C1 0.0210(15) 0.0336(16) 0.0186(15) -0.0025(12) 0.0007(12) -0.0039(13)
C2 0.0296(18) 0.056(2) 0.0209(16) 0.0039(15) -0.0071(13) -0.0079(16)
C3 0.044(2) 0.054(2) 0.0261(18) 0.0157(16) -0.0112(15) -0.0077(18)
C4 0.0340(19) 0.0417(19) 0.0286(18) 0.0136(15) -0.0091(14) -0.0063(15)
C5 0.0229(16) 0.0285(15) 0.0191(15) 0.0019(12) -0.0025(12) 0.0015(12)
C6 0.0177(14) 0.0263(15) 0.0162(14) 0.0006(11) 0.0009(11) 0.0011(11)
C7 0.0196(14) 0.0152(13) 0.0177(14) -0.0061(10) -0.0023(11) -0.0005(10)
C8 0.0220(15) 0.0164(13) 0.0159(14) -0.0027(10) -0.0043(11) -0.0027(11)
C9 0.0225(15) 0.0191(13) 0.0221(15) -0.0013(11) -0.0028(12) 0.0001(11)
C10 0.0226(16) 0.0309(16) 0.0214(15) -0.0061(12) 0.0022(12) 0.0002(12)
C11 0.0283(17) 0.0356(17) 0.0162(14) -0.0023(12) -0.0004(12) -0.0105(13)
C12 0.0315(19) 0.052(2) 0.0343(19) -0.0013(16) 0.0021(15) 0.0018(16)
C13 0.0327(18) 0.0231(15) 0.0219(15) 0.0028(12) -0.0043(13) -0.0071(13)
C14 0.0288(16) 0.0189(14) 0.0205(15) -0.0025(11) -0.0039(12) 0.0000(12)
C15 0.0251(15) 0.0159(13) 0.0179(14) 0.0008(10) 0.0002(11) 0.0012(11)
C16 0.0258(15) 0.0197(13) 0.0121(13) 0.0004(10) -0.0035(11) -0.0025(11)
C17 0.0344(18) 0.0201(14) 0.0229(16) -0.0054(11) -0.0006(13) -0.0029(12)
C18 0.042(2) 0.0246(16) 0.0291(17) -0.0024(13) 0.0037(15) -0.0166(14)
C19 0.0308(18) 0.0352(17) 0.0210(15) -0.0005(13) 0.0027(13) -0.0114(14)
C20 0.0286(17) 0.0329(17) 0.0226(16) 0.0009(13) 0.0009(13) 0.0037(13)
C21 0.0320(17) 0.0182(14) 0.0227(15) 0.0018(11) 0.0009(13) -0.0011(12)
C22 0.0189(14) 0.0166(13) 0.0161(13) 0.0004(10) -0.0015(11) 0.0033(11)
C23 0.0190(14) 0.0172(13) 0.0200(14) 0.0000(10) -0.0032(11) -0.0002(11)
C24 0.0249(16) 0.0136(13) 0.0276(16) -0.0015(11) -0.0036(12) 0.0038(11)
C25 0.0226(15) 0.0233(14) 0.0178(14) -0.0003(11) -0.0026(12) 0.0045(12)
C26 0.0334(18) 0.0286(16) 0.0250(16) -0.0033(13) 0.0019(13) 0.0093(13)
C27 0.0246(16) 0.0244(15) 0.0199(15) 0.0014(11) 0.0026(12) -0.0019(12)
C28 0.0262(15) 0.0164(13) 0.0157(14) 0.0022(10) 0.0000(11) 0.0005(11)
N1 0.0228(13) 0.0177(11) 0.0152(12) 0.0010(9) -0.0046(9) -0.0036(9)
O1 0.0193(10) 0.0230(10) 0.0193(10) -0.0021(8) -0.0013(8) -0.0006(8)
O2 0.0249(11) 0.0151(9) 0.0200(10) -0.0001(7) -0.0020(8) 0.0047(8)
S1 0.0186(4) 0.0155(3) 0.0148(3) -0.0004(2) -0.0020(2) 0.0013(3)

loop_
_atom_type_symbol
_atom_type_description
_atom_type_scat_dispersion_real
_atom_type_scat_dispersion_imag
_atom_type_scat_source
C C 0.0033 0.0016 'International Tables Vol C Tables 4.2.6.8 and 6.1.1.4'
H H 0.0000 0.0000 'International Tables Vol C Tables 4.2.6.8 and 6.1.1.4'
N N 0.0061 0.0033 'International Tables Vol C Tables 4.2.6.8 and 6.1.1.4'
O O 0.0106 0.0060 'International Tables Vol C Tables 4.2.6.8 and 6.1.1.4'
S S 0.1246 0.1234 'International Tables Vol C Tables 4.2.6.8 and 6.1.1.4'

loop_
_geom_angle_atom_site_label_1
_geom_angle_atom_site_label_2
_geom_angle_atom_site_label_3
_geom_angle
C2 C1 C6 118.9(3)
C2 C1 H1 120.6
C6 C1 H1 120.6
C1 C2 C3 120.5(3)
C1 C2 H2 119.7
C3 C2 H2 119.7
C4 C3 C2 120.7(3)
C4 C3 H3 119.6
C2 C3 H3 119.6
C3 C4 C5 118.4(3)
C3 C4 H4 120.8
C5 C4 H4 120.8
C6 C5 C4 121.3(3)
C6 C5 C15 111.5(2)
C4 C5 C15 127.2(3)
C5 C6 C1 120.3(3)
C5 C6 C7 112.4(2)
C1 C6 C7 127.3(3)
N1 C7 C6 100.5(2)
N1 C7 C8 115.9(2)
C6 C7 C8 113.6(2)
N1 C7 H7 108.8
C6 C7 H7 108.8
C8 C7 H7 108.8
C14 C8 C9 118.7(3)
C14 C8 C7 119.6(2)
C9 C8 C7 121.6(2)
C10 C9 C8 120.2(3)
C10 C9 H9 119.9
C8 C9 H9 119.9
C9 C10 C11 120.5(3)
C9 C10 H10 119.7
C11 C10 H10 119.7
C13 C11 C10 118.9(3)
C13 C11 C12 119.4(3)
C10 C11 C12 121.8(3)
C11 C12 H12A 109.5
C11 C12 H12B 109.5
H12A C12 H12B 109.5
C11 C12 H12C 109.5
H12A C12 H12C 109.5
H12B C12 H12C 109.5
C11 C13 C14 120.9(3)
C11 C13 H13 119.6
C14 C13 H13 119.6
C13 C14 C8 120.8(3)
C13 C14 H14 119.6
C8 C14 H14 119.6
N1 C15 C5 101.0(2)
N1 C15 C16 114.0(2)
C5 C15 C16 110.9(2)
N1 C15 H15 110.2
C5 C15 H15 110.2
C16 C15 H15 110.2
C17 C16 C21 119.4(3)
C17 C16 C15 119.6(2)
C21 C16 C15 120.9(2)
C16 C17 C18 119.6(3)
C16 C17 H17 120.2
C18 C17 H17 120.2
C19 C18 C17 121.0(3)
C19 C18 H18 119.5
C17 C18 H18 119.5
C18 C19 C20 118.9(3)
C18 C19 H19 120.6
C20 C19 H19 120.6
C21 C20 C19 120.7(3)
C21 C20 H20 119.6
C19 C20 H20 119.6
C20 C21 C16 120.4(3)
C20 C21 H21 119.8
C16 C21 H21 119.8
C28 C22 C23 120.5(2)
C28 C22 S1 120.7(2)
C23 C22 S1 118.8(2)
C24 C23 C22 119.1(3)
C24 C23 H23 120.5
C22 C23 H23 120.5
C23 C24 C25 121.5(3)
C23 C24 H24 119.3
C25 C24 H24 119.3
C24 C25 C27 118.4(3)
C24 C25 C26 120.5(3)
C27 C25 C26 121.1(3)
C25 C26 H26A 109.5
C25 C26 H26B 109.5
H26A C26 H26B 109.5
C25 C26 H26C 109.5
H26A C26 H26C 109.5
H26B C26 H26C 109.5
C28 C27 C25 120.9(3)
C28 C27 H27 119.5
C25 C27 H27 119.5
C27 C28 C22 119.7(3)
C27 C28 H28 120.1
C22 C28 H28 120.1
C15 N1 C7 114.4(2)
C15 N1 S1 120.75(18)
C7 N1 S1 123.31(18)
O1 S1 O2 119.80(12)
O1 S1 N1 106.74(12)
O2 S1 N1 106.66(12)
O1 S1 C22 106.59(12)
O2 S1 C22 108.67(12)
N1 S1 C22 107.88(12)

loop_
_geom_bond_atom_site_label_1
_geom_bond_atom_site_label_2
_geom_bond_distance
C1 C2 1.385(4)
C1 C6 1.390(4)
C1 H1 0.9500
C2 C3 1.395(5)
C2 H2 0.9500
C3 C4 1.385(5)
C3 H3 0.9500
C4 C5 1.386(4)
C4 H4 0.9500
C5 C6 1.386(4)
C5 C15 1.513(4)
C6 C7 1.505(4)
C7 N1 1.504(3)
C7 C8 1.516(4)
C7 H7 1.0000
C8 C14 1.394(4)
C8 C9 1.395(4)
C9 C10 1.389(4)
C9 H9 0.9500
C10 C11 1.402(4)
C10 H10 0.9500
C11 C13 1.377(4)
C11 C12 1.499(4)
C12 H12A 0.9800
C12 H12B 0.9800
C12 H12C 0.9800
C13 C14 1.384(4)
C13 H13 0.9500
C14 H14 0.9500
C15 N1 1.489(3)
C15 C16 1.522(4)
C15 H15 1.0000
C16 C17 1.386(4)
C16 C21 1.393(4)
C17 C18 1.399(4)
C17 H17 0.9500
C18 C19 1.373(5)
C18 H18 0.9500
C19 C20 1.395(4)
C19 H19 0.9500
C20 C21 1.375(4)
C20 H20 0.9500
C21 H21 0.9500
C22 C28 1.389(4)
C22 C23 1.392(4)
C22 S1 1.766(3)
C23 C24 1.388(4)
C23 H23 0.9500
C24 C25 1.393(4)
C24 H24 0.9500
C25 C27 1.396(4)
C25 C26 1.508(4)
C26 H26A 0.9800
C26 H26B 0.9800
C26 H26C 0.9800
C27 C28 1.385(4)
C27 H27 0.9500
C28 H28 0.9500
N1 S1 1.624(2)
O1 S1 1.434(2)
O2 S1 1.4371(19)
